data_4130246
loop_
_publ_author_name
'Park, Jung-Woo'
'Chen, Zhiwei'
'Dong, Vy M.'

_publ_section_title
;
 Rhodium-Catalyzed Enantioselective Cycloisomerization to Cyclohexenes
 Bearing Quaternary Carbon Centers.
;
_journal_issue 10
_journal_name_full 'Journal of the American Chemical Society'
_journal_page_first 3310
_journal_page_last 3313
_journal_paper_doi 10.1021/jacs.6b01445
_journal_volume 138
_journal_year 2016
_chemical_absolute_configuration syn
_chemical_formula_sum 'C21 H20 N2 O6'
_chemical_formula_weight 396.39
_space_group_crystal_system orthorhombic
_space_group_IT_number 19
_space_group_name_Hall 'P 2ac 2ab'
_space_group_name_H-M_alt 'P 21 21 21'
_atom_sites_solution_hydrogens difmap
_atom_sites_solution_primary direct
_atom_sites_solution_secondary difmap
_audit_creation_method SHELXL-2014/7
_cell_angle_alpha 90
_cell_angle_beta 90
_cell_angle_gamma 90
_cell_formula_units_Z 4
_cell_length_a 5.8695(3)
_cell_length_b 9.7673(5)
_cell_length_c 33.5180(18)
_cell_measurement_reflns_used 9894
_cell_measurement_temperature 133(2)
_cell_measurement_theta_max 28.58
_cell_measurement_theta_min 2.41
_cell_volume 1921.56(17)
_computing_cell_refinement 'Bruker SAINT 8.34a, 2013'
_computing_data_collection 'Bruker APEX2 2014.11-0, 2014'
_computing_data_reduction 'Bruker SAINT 8.34a, 2013'
_computing_molecular_graphics 'Bruker SHELXTL'
_computing_publication_material 'Bruker SHELXTL'
_computing_structure_refinement 'SHELXL-2014/7 (Sheldrick, 2014)'
_computing_structure_solution 'Bruker SHELXTL 2014/4'
_diffrn_ambient_temperature 133(2)
_diffrn_measured_fraction_theta_full 0.999
_diffrn_measured_fraction_theta_max 0.959
_diffrn_measurement_device_type 'Bruker SMART APEX II CCD'
_diffrn_measurement_method '\f and \w scans'
_diffrn_radiation_type MoK\a
_diffrn_radiation_wavelength 0.71073
_diffrn_reflns_av_R_equivalents 0.0256
_diffrn_reflns_av_unetI/netI 0.0209
_diffrn_reflns_Laue_measured_fraction_full 0.999
_diffrn_reflns_Laue_measured_fraction_max 0.959
_diffrn_reflns_limit_h_max 7
_diffrn_reflns_limit_h_min -7
_diffrn_reflns_limit_k_max 13
_diffrn_reflns_limit_k_min -13
_diffrn_reflns_limit_l_max 44
_diffrn_reflns_limit_l_min -44
_diffrn_reflns_number 23122
_diffrn_reflns_point_group_measured_fraction_full 0.999
_diffrn_reflns_point_group_measured_fraction_max 0.940
_diffrn_reflns_theta_full 25.500
_diffrn_reflns_theta_max 28.801
_diffrn_reflns_theta_min 2.172
_diffrn_source 'fine-focus sealed tube'
_exptl_absorpt_coefficient_mu 0.102
_exptl_absorpt_correction_T_max 0.8621
_exptl_absorpt_correction_T_min 0.8197
_exptl_absorpt_correction_type multi-scan
_exptl_absorpt_process_details 'Bruker SADABS 2014/5'
_exptl_crystal_colour colorless
_exptl_crystal_density_diffrn 1.370
_exptl_crystal_density_meas ?
_exptl_crystal_density_method not_measured
_exptl_crystal_description prism
_exptl_crystal_F_000 832
_exptl_crystal_size_max 0.436
_exptl_crystal_size_mid 0.382
_exptl_crystal_size_min 0.148
_refine_diff_density_max 0.228
_refine_diff_density_min -0.165
_refine_diff_density_rms 0.036
_refine_ls_abs_structure_details
; 
 Flack x determined using 1733 quotients [(I+)-(I-)]/[(I+)+(I-)] 
 (Parsons, Flack and Wagner, Acta Cryst. B69 (2013) 249-259). 
;
_refine_ls_abs_structure_Flack -0.2(3)
_refine_ls_extinction_method none
_refine_ls_goodness_of_fit_ref 1.032
_refine_ls_hydrogen_treatment refall
_refine_ls_matrix_type full
_refine_ls_number_parameters 342
_refine_ls_number_reflns 4704
_refine_ls_number_restraints 0
_refine_ls_restrained_S_all 1.032
_refine_ls_R_factor_all 0.0334
_refine_ls_R_factor_gt 0.0304
_refine_ls_shift/su_max 0.000
_refine_ls_shift/su_mean 0.000
_refine_ls_structure_factor_coef Fsqd
_refine_ls_weighting_details 'w=1/[\s^2^(Fo^2^)+(0.0401P)^2^+0.3337P] where P=(Fo^2^+2Fc^2^)/3'
_refine_ls_weighting_scheme calc
_refine_ls_wR_factor_gt 0.0742
_refine_ls_wR_factor_ref 0.0760
_reflns_Friedel_coverage 0.690
_reflns_Friedel_fraction_full 1.000
_reflns_Friedel_fraction_max 0.915
_reflns_number_gt 4396
_reflns_number_total 4704
_reflns_threshold_expression 'I > 2\s(I)'
_cod_data_source_file ja6b01445_si_002.cif
_cod_data_source_block vmd21
_cod_depositor_comments
;
The following automatic conversions were performed:

data item '_exptl_crystal_density_meas' value 'not_measured' was
changed to '?' -- the value is perceived as not measured.

Automatic conversion script
Id: cif_fix_values 6909 2019-04-08 15:41:33Z antanas 
;
_cod_database_code 4130246
_shelx_shelxl_version_number 2014/7
_shelx_space_group_comment
; 
The symmetry employed for this shelxl refinement is uniquely defined 
by the following loop, which should always be used as a source of 
symmetry information in preference to the above space-group names. 
They are only intended as comments. 
;
_shelx_estimated_absorpt_t_min 0.957
_shelx_estimated_absorpt_t_max 0.985

loop_
_space_group_symop_operation_xyz
'x, y, z'
'-x+1/2, -y, z+1/2'
'-x, y+1/2, -z+1/2'
'x+1/2, -y+1/2, -z'

loop_
_atom_site_label
_atom_site_type_symbol
_atom_site_fract_x
_atom_site_fract_y
_atom_site_fract_z
_atom_site_U_iso_or_equiv
_atom_site_adp_type
_atom_site_occupancy
_atom_site_site_symmetry_order
_atom_site_calc_flag
O1 O 0.06680(19) 0.92640(11) 0.09571(3) 0.0181(2) Uani 1 1 d
O2 O 0.3623(2) 0.84880(12) 0.05944(3) 0.0229(3) Uani 1 1 d
O3 O -0.5546(2) 1.16282(13) 0.03143(4) 0.0274(3) Uani 1 1 d
O4 O -0.5851(2) 1.16213(14) -0.03307(4) 0.0318(3) Uani 1 1 d
O5 O -0.0333(2) 0.91658(13) -0.11326(3) 0.0279(3) Uani 1 1 d
O6 O 0.2732(2) 0.84049(13) -0.08481(3) 0.0267(3) Uani 1 1 d
N1 N -0.4878(2) 1.13114(14) -0.00195(4) 0.0224(3) Uani 1 1 d
N2 N 0.0848(3) 0.89443(14) -0.08379(4) 0.0212(3) Uani 1 1 d
C1 C 0.0511(3) 0.94805(16) 0.16720(4) 0.0157(3) Uani 1 1 d
C2 C -0.1704(3) 0.86476(16) 0.17125(5) 0.0192(3) Uani 1 1 d
C3 C -0.1319(3) 0.72320(17) 0.18788(5) 0.0235(4) Uani 1 1 d
C4 C 0.0573(3) 0.68457(18) 0.20623(5) 0.0244(4) Uani 1 1 d
C5 C 0.2570(3) 0.77701(18) 0.21309(5) 0.0214(3) Uani 1 1 d
C6 C 0.1916(3) 0.92660(16) 0.20562(5) 0.0185(3) Uani 1 1 d
C7 C 0.0048(3) 1.10059(16) 0.15958(4) 0.0171(3) Uani 1 1 d
C8 C 0.1703(3) 1.19902(18) 0.16740(5) 0.0224(3) Uani 1 1 d
C9 C 0.1336(3) 1.33650(18) 0.15841(6) 0.0263(4) Uani 1 1 d
C10 C -0.0677(3) 1.37848(18) 0.14108(5) 0.0257(4) Uani 1 1 d
C11 C -0.2339(3) 1.28191(18) 0.13271(5) 0.0253(4) Uani 1 1 d
C12 C -0.1969(3) 1.14469(17) 0.14189(5) 0.0212(3) Uani 1 1 d
C13 C 0.3571(4) 0.7593(2) 0.25485(6) 0.0331(4) Uani 1 1 d
C14 C 0.1910(3) 0.89364(17) 0.13202(5) 0.0174(3) Uani 1 1 d
C15 C 0.1741(3) 0.89843(16) 0.06185(5) 0.0169(3) Uani 1 1 d
C16 C 0.0351(3) 0.93745(15) 0.02631(5) 0.0170(3) Uani 1 1 d
C17 C -0.1652(3) 1.01321(16) 0.02954(5) 0.0180(3) Uani 1 1 d
C18 C -0.2780(3) 1.04889(16) -0.00515(5) 0.0190(3) Uani 1 1 d
C19 C -0.2035(3) 1.01150(16) -0.04288(5) 0.0196(3) Uani 1 1 d
C20 C -0.0047(3) 0.93595(15) -0.04457(5) 0.0183(3) Uani 1 1 d
C21 C 0.1163(3) 0.89825(16) -0.01095(5) 0.0174(3) Uani 1 1 d
H2A H -0.276(4) 0.916(2) 0.1885(6) 0.024(5) Uiso 1 1 d
H2B H -0.241(4) 0.856(2) 0.1446(6) 0.024(5) Uiso 1 1 d
H3A H -0.259(4) 0.661(2) 0.1846(6) 0.029(5) Uiso 1 1 d
H4A H 0.069(4) 0.593(2) 0.2146(6) 0.034(6) Uiso 1 1 d
H5A H 0.376(4) 0.749(2) 0.1943(6) 0.024(5) Uiso 1 1 d
H6A H 0.328(3) 0.981(2) 0.2051(5) 0.018(4) Uiso 1 1 d
H6B H 0.097(3) 0.959(2) 0.2283(5) 0.019(5) Uiso 1 1 d
H8A H 0.312(4) 1.174(2) 0.1787(6) 0.029(5) Uiso 1 1 d
H9A H 0.239(4) 1.397(2) 0.1646(6) 0.035(6) Uiso 1 1 d
H10A H -0.096(4) 1.475(2) 0.1350(6) 0.035(6) Uiso 1 1 d
H11A H -0.371(4) 1.309(2) 0.1215(6) 0.027(5) Uiso 1 1 d
H12A H -0.315(4) 1.086(2) 0.1363(6) 0.033(6) Uiso 1 1 d
H13A H 0.494(5) 0.820(2) 0.2588(7) 0.040(6) Uiso 1 1 d
H13B H 0.248(4) 0.783(2) 0.2749(6) 0.032(6) Uiso 1 1 d
H13C H 0.406(4) 0.663(2) 0.2588(6) 0.036(6) Uiso 1 1 d
H14A H 0.341(3) 0.9375(17) 0.1308(5) 0.012(4) Uiso 1 1 d
H14B H 0.207(3) 0.7915(18) 0.1323(5) 0.013(4) Uiso 1 1 d
H17A H -0.217(4) 1.045(2) 0.0546(6) 0.031(6) Uiso 1 1 d
H19A H -0.277(4) 1.040(2) -0.0651(6) 0.021(5) Uiso 1 1 d
H21A H 0.254(3) 0.8468(18) -0.0133(5) 0.013(4) Uiso 1 1 d

loop_
_atom_site_aniso_label
_atom_site_aniso_U_11
_atom_site_aniso_U_22
_atom_site_aniso_U_33
_atom_site_aniso_U_23
_atom_site_aniso_U_13
_atom_site_aniso_U_12
O1 0.0162(5) 0.0229(6) 0.0152(5) -0.0011(4) 0.0000(4) 0.0033(4)
O2 0.0226(6) 0.0254(6) 0.0208(6) 0.0017(5) 0.0023(5) 0.0094(5)
O3 0.0217(6) 0.0244(6) 0.0360(7) -0.0017(5) 0.0038(5) 0.0047(5)
O4 0.0265(7) 0.0302(7) 0.0386(7) 0.0022(6) -0.0106(6) 0.0061(6)
O5 0.0396(7) 0.0268(6) 0.0174(6) 0.0025(5) -0.0031(5) -0.0033(6)
O6 0.0298(7) 0.0279(6) 0.0224(6) -0.0003(5) 0.0065(5) 0.0034(6)
N1 0.0173(7) 0.0163(6) 0.0337(8) -0.0002(6) -0.0028(6) -0.0001(5)
N2 0.0299(8) 0.0165(6) 0.0173(6) 0.0010(5) 0.0019(6) -0.0037(6)
C1 0.0131(7) 0.0172(7) 0.0167(7) -0.0010(5) 0.0000(6) 0.0016(6)
C2 0.0151(7) 0.0188(8) 0.0239(8) -0.0016(6) 0.0024(6) 0.0010(6)
C3 0.0208(8) 0.0185(7) 0.0310(9) 0.0009(7) 0.0055(7) -0.0017(7)
C4 0.0264(9) 0.0194(8) 0.0275(9) 0.0053(7) 0.0062(7) 0.0013(7)
C5 0.0203(8) 0.0239(8) 0.0200(8) 0.0041(6) 0.0006(6) 0.0048(7)
C6 0.0183(8) 0.0208(8) 0.0166(7) -0.0012(6) -0.0009(6) 0.0008(6)
C7 0.0178(8) 0.0177(7) 0.0156(7) -0.0016(5) 0.0024(6) 0.0011(6)
C8 0.0194(8) 0.0213(8) 0.0266(9) 0.0000(6) -0.0023(7) -0.0001(6)
C9 0.0266(9) 0.0185(8) 0.0338(9) -0.0007(7) -0.0002(7) -0.0050(7)
C10 0.0330(10) 0.0183(8) 0.0258(9) 0.0028(6) 0.0023(7) 0.0037(7)
C11 0.0242(9) 0.0253(8) 0.0265(9) 0.0028(7) -0.0028(7) 0.0062(7)
C12 0.0190(8) 0.0212(8) 0.0234(8) -0.0011(6) -0.0016(6) 0.0003(7)
C13 0.0374(11) 0.0376(11) 0.0244(9) 0.0079(8) -0.0042(8) 0.0051(9)
C14 0.0155(7) 0.0209(8) 0.0157(7) 0.0002(6) -0.0008(6) 0.0020(6)
C15 0.0202(8) 0.0127(6) 0.0177(7) -0.0003(5) 0.0015(6) -0.0002(6)
C16 0.0185(7) 0.0129(7) 0.0194(7) -0.0002(5) 0.0002(6) -0.0017(6)
C17 0.0177(8) 0.0159(7) 0.0205(8) -0.0008(6) 0.0015(6) -0.0006(6)
C18 0.0163(7) 0.0139(7) 0.0268(8) -0.0002(6) -0.0009(6) -0.0004(6)
C19 0.0212(8) 0.0156(7) 0.0221(8) 0.0025(6) -0.0039(6) -0.0033(6)
C20 0.0238(8) 0.0139(7) 0.0173(7) -0.0004(5) 0.0020(6) -0.0044(6)
C21 0.0187(8) 0.0121(6) 0.0213(8) 0.0001(6) 0.0016(6) -0.0006(6)

loop_
_atom_type_symbol
_atom_type_description
_atom_type_scat_dispersion_real
_atom_type_scat_dispersion_imag
_atom_type_scat_source
C C 0.0033 0.0016 'International Tables Vol C Tables 4.2.6.8 and 6.1.1.4'
H H 0.0000 0.0000 'International Tables Vol C Tables 4.2.6.8 and 6.1.1.4'
N N 0.0061 0.0033 'International Tables Vol C Tables 4.2.6.8 and 6.1.1.4'
O O 0.0106 0.0060 'International Tables Vol C Tables 4.2.6.8 and 6.1.1.4'

loop_
_geom_angle_atom_site_label_1
_geom_angle_atom_site_label_2
_geom_angle_atom_site_label_3
_geom_angle
C15 O1 C14 115.64(12)
O3 N1 O4 124.38(15)
O3 N1 C18 118.11(14)
O4 N1 C18 117.50(14)
O6 N2 O5 124.30(14)
O6 N2 C20 117.72(13)
O5 N2 C20 117.98(14)
C14 C1 C7 107.65(12)
C14 C1 C2 109.69(12)
C7 C1 C2 112.19(13)
C14 C1 C6 108.01(12)
C7 C1 C6 111.42(12)
C2 C1 C6 107.81(13)
C3 C2 C1 113.00(14)
C4 C3 C2 123.95(16)
C3 C4 C5 123.77(16)
C4 C5 C13 111.93(15)
C4 C5 C6 110.75(14)
C13 C5 C6 110.75(15)
C5 C6 C1 113.57(13)
C8 C7 C12 117.39(15)
C8 C7 C1 121.01(14)
C12 C7 C1 121.44(14)
C7 C8 C9 121.15(17)
C10 C9 C8 120.69(17)
C9 C10 C11 119.09(16)
C10 C11 C12 120.04(17)
C11 C12 C7 121.64(16)
O1 C14 C1 107.43(12)
O2 C15 O1 125.01(14)
O2 C15 C16 123.24(14)
O1 C15 C16 111.75(13)
C21 C16 C17 120.34(15)
C21 C16 C15 117.31(14)
C17 C16 C15 122.32(14)
C18 C17 C16 118.21(15)
C17 C18 C19 123.31(15)
C17 C18 N1 118.45(15)
C19 C18 N1 118.23(14)
C20 C19 C18 116.38(15)
C21 C20 C19 122.87(15)
C21 C20 N2 118.12(15)
C19 C20 N2 119.01(14)
C20 C21 C16 118.88(15)

loop_
_geom_bond_atom_site_label_1
_geom_bond_atom_site_label_2
_geom_bond_distance
O1 C15 1.3264(18)
O1 C14 1.4540(18)
O2 C15 1.209(2)
O3 N1 1.2253(19)
O4 N1 1.2271(19)
O5 N2 1.2259(18)
O6 N2 1.2256(19)
N1 C18 1.474(2)
N2 C20 1.472(2)
C1 C14 1.532(2)
C1 C7 1.536(2)
C1 C2 1.540(2)
C1 C6 1.543(2)
C2 C3 1.508(2)
C3 C4 1.325(3)
C4 C5 1.497(3)
C5 C13 1.528(2)
C5 C6 1.531(2)
C7 C8 1.392(2)
C7 C12 1.392(2)
C8 C9 1.393(2)
C9 C10 1.379(3)
C10 C11 1.386(3)
C11 C12 1.392(2)
C15 C16 1.493(2)
C16 C21 1.391(2)
C16 C17 1.393(2)
C17 C18 1.383(2)
C18 C19 1.387(2)
C19 C20 1.382(2)
C20 C21 1.382(2)

loop_
_geom_torsion_atom_site_label_1
_geom_torsion_atom_site_label_2
_geom_torsion_atom_site_label_3
_geom_torsion_atom_site_label_4
_geom_torsion
C14 C1 C2 C3 73.56(17)
C7 C1 C2 C3 -166.85(13)
C6 C1 C2 C3 -43.81(18)
C1 C2 C3 C4 15.8(2)
C2 C3 C4 C5 0.5(3)
C3 C4 C5 C13 137.95(19)
C3 C4 C5 C6 13.8(2)
C4 C5 C6 C1 -45.01(19)
C13 C5 C6 C1 -169.80(14)
C14 C1 C6 C5 -57.92(17)
C7 C1 C6 C5 -175.95(14)
C2 C1 C6 C5 60.54(17)
C14 C1 C7 C8 -79.75(17)
C2 C1 C7 C8 159.48(15)
C6 C1 C7 C8 38.5(2)
C14 C1 C7 C12 95.42(17)
C2 C1 C7 C12 -25.4(2)
C6 C1 C7 C12 -146.33(15)
C12 C7 C8 C9 1.0(2)
C1 C7 C8 C9 176.31(16)
C7 C8 C9 C10 -0.7(3)
C8 C9 C10 C11 0.1(3)
C9 C10 C11 C12 0.2(3)
C10 C11 C12 C7 0.1(3)
C8 C7 C12 C11 -0.7(2)
C1 C7 C12 C11 -176.04(15)
C15 O1 C14 C1 173.70(12)
C7 C1 C14 O1 -54.16(15)
C2 C1 C14 O1 68.17(15)
C6 C1 C14 O1 -174.59(12)
C14 O1 C15 O2 0.1(2)
C14 O1 C15 C16 -179.13(12)
O2 C15 C16 C21 8.3(2)
O1 C15 C16 C21 -172.37(13)
O2 C15 C16 C17 -169.94(15)
O1 C15 C16 C17 9.3(2)
C21 C16 C17 C18 -0.6(2)
C15 C16 C17 C18 177.62(14)
C16 C17 C18 C19 0.9(2)
C16 C17 C18 N1 -178.92(13)
O3 N1 C18 C17 -0.9(2)
O4 N1 C18 C17 179.80(15)
O3 N1 C18 C19 179.24(15)
O4 N1 C18 C19 0.0(2)
C17 C18 C19 C20 -0.6(2)
N1 C18 C19 C20 179.19(14)
C18 C19 C20 C21 0.1(2)
C18 C19 C20 N2 -179.31(14)
O6 N2 C20 C21 -7.1(2)
O5 N2 C20 C21 173.24(14)
O6 N2 C20 C19 172.33(14)
O5 N2 C20 C19 -7.3(2)
C19 C20 C21 C16 0.2(2)
N2 C20 C21 C16 179.55(13)
C17 C16 C21 C20 0.1(2)
C15 C16 C21 C20 -178.20(13)
